data_7153799
loop_
_publ_author_name
'Wen, Li-Rong'
'Lan, Ming-Chao'
'Yuan, Wen-Kui'
'Li, Ming'

_publ_section_title
;
 DABCO-mediated isocyanide-based multicomponent reaction: synthesis of
 highly substituted cyclopentenes.
;
_journal_issue 26
_journal_name_full 'Organic &amp; biomolecular chemistry'
_journal_page_first 4628
_journal_page_last 4632
_journal_paper_doi 10.1039/c4ob00012a
_journal_volume 12
_journal_year 2014
_chemical_formula_moiety 'C27 H25 N5'
_chemical_formula_sum 'C27 H25 N5'
_chemical_formula_weight 419.52
_chemical_name_systematic
;
?
;
_space_group_IT_number 14
_symmetry_cell_setting monoclinic
_symmetry_space_group_name_Hall '-P 2yn'
_symmetry_space_group_name_H-M 'P 1 21/n 1'
_atom_sites_solution_hydrogens geom
_atom_sites_solution_primary direct
_atom_sites_solution_secondary difmap
_audit_creation_method SHELXL-97
_cell_angle_alpha 90.00
_cell_angle_beta 91.220(3)
_cell_angle_gamma 90.00
_cell_formula_units_Z 8
_cell_length_a 12.6638(17)
_cell_length_b 16.757(2)
_cell_length_c 22.426(3)
_cell_measurement_reflns_used 15225
_cell_measurement_temperature 173(2)
_cell_measurement_theta_max 27.48
_cell_measurement_theta_min 1.52
_cell_volume 4757.9(11)
_computing_cell_refinement 'CrystalClear (Rigaku Inc., 2007)'
_computing_data_collection 'CrystalClear (Rigaku Inc., 2007)'
_computing_data_reduction 'CrystalClear (Rigaku Inc., 2007)'
_computing_molecular_graphics 'XP in Siemens SHELXTL (Sheldrick, 2008)'
_computing_publication_material 'SHELX97 (Sheldrick, 2008)'
_computing_structure_refinement 'SHELXL-97 (Sheldrick, 2008)'
_computing_structure_solution 'SHELXS-97 (Sheldrick, 2008)'
_diffrn_ambient_temperature 173(2)
_diffrn_measured_fraction_theta_full 0.995
_diffrn_measured_fraction_theta_max 0.995
_diffrn_measurement_device_type 'MM007-HF CCD(Saturn 724+)'
_diffrn_measurement_method '\w scans at fixed \c = 45\%'
_diffrn_radiation_monochromator Confocal
_diffrn_radiation_source 'rotating anode'
_diffrn_radiation_type MoK\a
_diffrn_radiation_wavelength 0.71073
_diffrn_reflns_av_R_equivalents 0.0388
_diffrn_reflns_av_sigmaI/netI 0.0536
_diffrn_reflns_limit_h_max 15
_diffrn_reflns_limit_h_min -10
_diffrn_reflns_limit_k_max 17
_diffrn_reflns_limit_k_min -19
_diffrn_reflns_limit_l_max 26
_diffrn_reflns_limit_l_min -26
_diffrn_reflns_number 17503
_diffrn_reflns_theta_full 25.00
_diffrn_reflns_theta_max 25.00
_diffrn_reflns_theta_min 1.52
_exptl_absorpt_coefficient_mu 0.071
_exptl_absorpt_correction_T_max 0.9922
_exptl_absorpt_correction_T_min 0.9859
_exptl_absorpt_correction_type multi-scan
_exptl_absorpt_process_details 'CrystalClear (Rigaku Inc., 2007)'
_exptl_crystal_colour colorless
_exptl_crystal_density_diffrn 1.171
_exptl_crystal_density_method 'not measured'
_exptl_crystal_description rod
_exptl_crystal_F_000 1776
_exptl_crystal_size_max 0.20
_exptl_crystal_size_mid 0.13
_exptl_crystal_size_min 0.11
_refine_diff_density_max 0.264
_refine_diff_density_min -0.309
_refine_diff_density_rms 0.041
_refine_ls_extinction_method none
_refine_ls_goodness_of_fit_ref 1.116
_refine_ls_hydrogen_treatment constr
_refine_ls_matrix_type full
_refine_ls_number_parameters 587
_refine_ls_number_reflns 8328
_refine_ls_number_restraints 0
_refine_ls_restrained_S_all 1.116
_refine_ls_R_factor_all 0.0816
_refine_ls_R_factor_gt 0.0655
_refine_ls_shift/su_max 0.002
_refine_ls_shift/su_mean 0.000
_refine_ls_structure_factor_coef Fsqd
_refine_ls_weighting_details 'calc w=1/[\s^2^(Fo^2^)+(0.0448P)^2^+2.5351P] where P=(Fo^2^+2Fc^2^)/3'
_refine_ls_weighting_scheme calc
_refine_ls_wR_factor_gt 0.1325
_refine_ls_wR_factor_ref 0.1413
_reflns_number_gt 6950
_reflns_number_total 8328
_reflns_threshold_expression >2sigma(I)
_cod_data_source_file c4ob00012a2.cif
_cod_data_source_block mx1261
_cod_depositor_comments 'Adding full bibliography for 7153799--7153800.cif.'
_cod_original_cell_volume 4757.8(11)
_cod_original_sg_symbol_H-M P2(1)/n
_cod_database_code 7153799

loop_
_symmetry_equiv_pos_as_xyz
'x, y, z'
'-x+1/2, y+1/2, -z+1/2'
'-x, -y, -z'
'x-1/2, -y-1/2, z-1/2'

loop_
_atom_site_label
_atom_site_type_symbol
_atom_site_fract_x
_atom_site_fract_y
_atom_site_fract_z
_atom_site_U_iso_or_equiv
_atom_site_adp_type
_atom_site_occupancy
_atom_site_symmetry_multiplicity
_atom_site_calc_flag
_atom_site_refinement_flags
N1 N 0.41108(16) 0.35963(12) 0.54518(9) 0.0386(5) Uani 1 1 d .
N2 N 0.10675(18) 0.35642(15) 0.47708(10) 0.0494(6) Uani 1 1 d .
N3 N -0.08177(16) 0.26995(12) 0.63661(10) 0.0433(5) Uani 1 1 d .
N4 N 0.16663(19) 0.21952(15) 0.76173(10) 0.0535(6) Uani 1 1 d .
N5 N 0.26251(15) 0.17408(11) 0.51669(8) 0.0316(5) Uani 1 1 d .
H5 H 0.3295 0.1856 0.5117 0.038 Uiso 1 1 calc R
C1 C 0.0166(3) 0.63310(15) 0.69584(13) 0.0545(8) Uani 1 1 d .
H1A H -0.0140 0.6595 0.6605 0.082 Uiso 1 1 calc R
H1C H 0.0728 0.6666 0.7132 0.082 Uiso 1 1 calc R
H1B H -0.0384 0.6249 0.7253 0.082 Uiso 1 1 calc R
C2 C 0.0619(2) 0.55365(14) 0.67826(10) 0.0359(6) Uani 1 1 d .
C3 C 0.01630(19) 0.50987(14) 0.63171(11) 0.0338(6) Uani 1 1 d .
H3 H -0.0433 0.5309 0.6106 0.041 Uiso 1 1 calc R
C4 C 0.05586(17) 0.43663(13) 0.61563(10) 0.0295(5) Uani 1 1 d .
H4 H 0.0227 0.4077 0.5839 0.035 Uiso 1 1 calc R
C5 C 0.14383(16) 0.40428(12) 0.64517(9) 0.0247(5) Uani 1 1 d .
C6 C 0.18927(18) 0.44804(13) 0.69171(10) 0.0301(5) Uani 1 1 d .
H6 H 0.2491 0.4272 0.7127 0.036 Uiso 1 1 calc R
C7 C 0.1490(2) 0.52130(14) 0.70791(10) 0.0365(6) Uani 1 1 d .
H7 H 0.1815 0.5500 0.7399 0.044 Uiso 1 1 calc R
C8 C 0.18927(16) 0.32345(12) 0.63119(9) 0.0235(5) Uani 1 1 d .
H8 H 0.2559 0.3198 0.6558 0.028 Uiso 1 1 calc R
C9 C 0.22225(16) 0.30291(13) 0.56648(9) 0.0232(5) Uani 1 1 d .
C10 C 0.21703(16) 0.21054(13) 0.56433(9) 0.0230(5) Uani 1 1 d .
C11 C 0.16156(16) 0.18181(12) 0.60986(9) 0.0228(5) Uani 1 1 d .
C12 C 0.12230(16) 0.24872(12) 0.64954(9) 0.0234(5) Uani 1 1 d .
C13 C 0.32965(18) 0.33448(13) 0.55517(9) 0.0267(5) Uani 1 1 d .
C14 C 0.15450(18) 0.33460(14) 0.51746(10) 0.0293(5) Uani 1 1 d .
C15 C 0.14509(18) 0.23179(14) 0.71319(10) 0.0308(5) Uani 1 1 d .
C16 C 0.00719(18) 0.26162(13) 0.64226(10) 0.0285(5) Uani 1 1 d .
C17 C 0.14343(17) 0.09766(13) 0.62713(9) 0.0250(5) Uani 1 1 d .
C18 C 0.04353(18) 0.06914(14) 0.64062(11) 0.0346(6) Uani 1 1 d .
H18 H -0.0153 0.1043 0.6384 0.041 Uiso 1 1 calc R
C19 C 0.0284(2) -0.00938(14) 0.65721(11) 0.0373(6) Uani 1 1 d .
H19 H -0.0407 -0.0271 0.6663 0.045 Uiso 1 1 calc R
C20 C 0.1113(2) -0.06246(14) 0.66086(10) 0.0353(6) Uani 1 1 d .
C21 C 0.2110(2) -0.03392(15) 0.64815(12) 0.0441(7) Uani 1 1 d .
H21 H 0.2696 -0.0692 0.6506 0.053 Uiso 1 1 calc R
C22 C 0.22704(19) 0.04470(14) 0.63204(12) 0.0376(6) Uani 1 1 d .
H22 H 0.2965 0.0627 0.6242 0.045 Uiso 1 1 calc R
C23 C 0.0937(2) -0.14911(15) 0.67601(14) 0.0519(7) Uani 1 1 d .
H23A H 0.0861 -0.1802 0.6391 0.078 Uiso 1 1 calc R
H23B H 0.0293 -0.1543 0.6992 0.078 Uiso 1 1 calc R
H23C H 0.1542 -0.1692 0.6995 0.078 Uiso 1 1 calc R
C24 C 0.2156(2) 0.11798(16) 0.47213(10) 0.0397(6) Uani 1 1 d .
C25 C 0.2404(3) 0.1538(2) 0.41160(12) 0.0616(9) Uani 1 1 d .
H25A H 0.2159 0.1175 0.3799 0.092 Uiso 1 1 calc R
H25C H 0.3168 0.1615 0.4087 0.092 Uiso 1 1 calc R
H25B H 0.2045 0.2053 0.4072 0.092 Uiso 1 1 calc R
C26 C 0.2696(3) 0.03762(17) 0.47757(15) 0.0739(11) Uani 1 1 d .
H26A H 0.2471 0.0036 0.4441 0.111 Uiso 1 1 calc R
H26C H 0.2502 0.0123 0.5152 0.111 Uiso 1 1 calc R
H26B H 0.3463 0.0450 0.4769 0.111 Uiso 1 1 calc R
C27 C 0.0976(2) 0.1119(2) 0.47928(13) 0.0726(11) Uani 1 1 d .
H27B H 0.0668 0.1656 0.4791 0.109 Uiso 1 1 calc R
H27C H 0.0826 0.0855 0.5171 0.109 Uiso 1 1 calc R
H27A H 0.0669 0.0808 0.4462 0.109 Uiso 1 1 calc R
N6 N 0.84585(17) 0.15398(13) 0.51968(11) 0.0481(6) Uani 1 1 d .
N7 N 0.51224(18) 0.16569(15) 0.49651(10) 0.0509(6) Uani 1 1 d .
N8 N 0.41184(15) 0.23687(12) 0.66603(9) 0.0367(5) Uani 1 1 d .
N9 N 0.68675(17) 0.28679(14) 0.76820(9) 0.0446(5) Uani 1 1 d .
N10 N 0.65437(14) 0.35259(11) 0.51229(8) 0.0299(4) Uani 1 1 d .
H10 H 0.5970 0.3822 0.5096 0.036 Uiso 1 1 calc R
C28 C 0.5653(2) -0.11765(15) 0.72530(15) 0.0587(9) Uani 1 1 d .
H28C H 0.5489 -0.1100 0.7674 0.088 Uiso 1 1 calc R
H28B H 0.6244 -0.1551 0.7221 0.088 Uiso 1 1 calc R
H28A H 0.5032 -0.1393 0.7040 0.088 Uiso 1 1 calc R
C29 C 0.5951(2) -0.03874(14) 0.69822(12) 0.0400(6) Uani 1 1 d .
C30 C 0.6889(2) -0.00084(15) 0.71410(11) 0.0399(6) Uani 1 1 d .
H30 H 0.7362 -0.0255 0.7419 0.048 Uiso 1 1 calc R
C31 C 0.71424(19) 0.07257(14) 0.68990(10) 0.0319(5) Uani 1 1 d .
H31 H 0.7794 0.0972 0.7009 0.038 Uiso 1 1 calc R
C32 C 0.64614(17) 0.11095(13) 0.64978(10) 0.0268(5) Uani 1 1 d .
C33 C 0.55238(18) 0.07269(14) 0.63363(11) 0.0353(6) Uani 1 1 d .
H33 H 0.5045 0.0973 0.6061 0.042 Uiso 1 1 calc R
C34 C 0.5286(2) -0.00111(14) 0.65751(12) 0.0417(6) Uani 1 1 d .
H34 H 0.4646 -0.0267 0.6456 0.050 Uiso 1 1 calc R
C35 C 0.67536(16) 0.19396(12) 0.62976(9) 0.0237(5) Uani 1 1 d .
H35 H 0.7507 0.2009 0.6429 0.028 Uiso 1 1 calc R
C36 C 0.67308(16) 0.21573(13) 0.56185(9) 0.0245(5) Uani 1 1 d .
C37 C 0.66276(16) 0.30759(13) 0.56291(9) 0.0232(5) Uani 1 1 d .
C38 C 0.63739(16) 0.33391(12) 0.61751(9) 0.0236(5) Uani 1 1 d .
C39 C 0.61536(16) 0.26458(13) 0.65905(9) 0.0232(5) Uani 1 1 d .
C40 C 0.77056(18) 0.18264(13) 0.53630(10) 0.0297(5) Uani 1 1 d .
C41 C 0.58216(18) 0.18456(14) 0.52595(10) 0.0310(5) Uani 1 1 d .
C42 C 0.50001(17) 0.24846(13) 0.66312(9) 0.0253(5) Uani 1 1 d .
C43 C 0.65591(17) 0.27711(13) 0.72068(10) 0.0274(5) Uani 1 1 d .
C44 C 0.62448(16) 0.41808(13) 0.63547(9) 0.0253(5) Uani 1 1 d .
C45 C 0.6981(2) 0.47465(14) 0.61789(11) 0.0389(6) Uani 1 1 d .
H45 H 0.7569 0.4584 0.5953 0.047 Uiso 1 1 calc R
C46 C 0.6866(2) 0.55423(15) 0.63297(12) 0.0446(7) Uani 1 1 d .
H46 H 0.7373 0.5918 0.6199 0.053 Uiso 1 1 calc R
C47 C 0.6031(2) 0.58019(14) 0.66656(12) 0.0384(6) Uani 1 1 d .
C48 C 0.5313(2) 0.52394(15) 0.68536(11) 0.0404(6) Uani 1 1 d .
H48 H 0.4738 0.5402 0.7090 0.048 Uiso 1 1 calc R
C49 C 0.54174(18) 0.44405(14) 0.67025(10) 0.0329(5) Uani 1 1 d .
H49 H 0.4915 0.4065 0.6839 0.039 Uiso 1 1 calc R
C50 C 0.5900(2) 0.66744(16) 0.68160(15) 0.0575(8) Uani 1 1 d .
H50A H 0.5434 0.6927 0.6517 0.086 Uiso 1 1 calc R
H50B H 0.6591 0.6937 0.6818 0.086 Uiso 1 1 calc R
H50C H 0.5590 0.6725 0.7211 0.086 Uiso 1 1 calc R
C51 C 0.72586(19) 0.35988(16) 0.46105(10) 0.0387(6) Uani 1 1 d .
C52 C 0.7084(2) 0.2916(2) 0.41716(11) 0.0581(8) Uani 1 1 d .
H52A H 0.6329 0.2869 0.4073 0.087 Uiso 1 1 calc R
H52C H 0.7336 0.2416 0.4352 0.087 Uiso 1 1 calc R
H52B H 0.7475 0.3022 0.3807 0.087 Uiso 1 1 calc R
C53 C 0.84049(19) 0.36527(17) 0.48228(12) 0.0479(7) Uani 1 1 d .
H53B H 0.8581 0.3186 0.5068 0.072 Uiso 1 1 calc R
H53C H 0.8507 0.4139 0.5060 0.072 Uiso 1 1 calc R
H53A H 0.8865 0.3668 0.4477 0.072 Uiso 1 1 calc R
C54 C 0.6928(2) 0.4383(2) 0.43159(14) 0.0657(10) Uani 1 1 d .
H54B H 0.7368 0.4482 0.3969 0.099 Uiso 1 1 calc R
H54C H 0.7018 0.4821 0.4602 0.099 Uiso 1 1 calc R
H54A H 0.6185 0.4351 0.4186 0.099 Uiso 1 1 calc R

loop_
_atom_site_aniso_label
_atom_site_aniso_U_11
_atom_site_aniso_U_22
_atom_site_aniso_U_33
_atom_site_aniso_U_23
_atom_site_aniso_U_13
_atom_site_aniso_U_12
N1 0.0309(12) 0.0400(12) 0.0452(12) 0.0042(10) 0.0068(9) -0.0013(10)
N2 0.0459(13) 0.0680(16) 0.0344(12) 0.0089(11) -0.0003(10) 0.0151(12)
N3 0.0269(12) 0.0370(12) 0.0662(15) -0.0112(11) 0.0042(10) -0.0031(9)
N4 0.0666(16) 0.0672(17) 0.0267(12) 0.0050(11) -0.0013(11) -0.0123(13)
N5 0.0268(10) 0.0370(11) 0.0313(10) -0.0110(9) 0.0092(8) -0.0036(9)
C1 0.079(2) 0.0282(14) 0.0568(18) -0.0038(13) 0.0223(16) 0.0095(14)
C2 0.0519(15) 0.0233(12) 0.0333(13) 0.0024(10) 0.0204(12) 0.0004(11)
C3 0.0337(13) 0.0300(13) 0.0381(13) 0.0065(11) 0.0087(11) 0.0075(10)
C4 0.0290(12) 0.0282(12) 0.0315(12) -0.0024(10) 0.0022(10) 0.0019(10)
C5 0.0257(11) 0.0224(11) 0.0263(11) 0.0021(9) 0.0071(9) -0.0010(9)
C6 0.0332(12) 0.0309(13) 0.0261(11) 0.0000(10) 0.0030(10) -0.0022(10)
C7 0.0531(16) 0.0279(13) 0.0286(12) -0.0058(10) 0.0074(11) -0.0067(12)
C8 0.0221(11) 0.0259(12) 0.0224(11) 0.0000(9) 0.0008(8) 0.0009(9)
C9 0.0232(11) 0.0239(11) 0.0226(11) 0.0029(9) 0.0024(8) 0.0037(9)
C10 0.0214(10) 0.0251(12) 0.0227(11) -0.0026(9) 0.0013(8) 0.0007(9)
C11 0.0219(11) 0.0231(11) 0.0235(11) -0.0011(9) -0.0003(8) -0.0004(9)
C12 0.0241(11) 0.0249(11) 0.0215(10) -0.0015(9) 0.0029(9) 0.0004(9)
C13 0.0291(12) 0.0249(12) 0.0261(11) 0.0014(9) 0.0026(9) 0.0043(10)
C14 0.0286(12) 0.0349(13) 0.0247(12) 0.0010(10) 0.0056(10) 0.0052(10)
C15 0.0351(13) 0.0309(13) 0.0265(13) -0.0019(10) 0.0035(10) -0.0041(10)
C16 0.0269(13) 0.0267(12) 0.0320(12) -0.0069(10) 0.0066(10) -0.0036(10)
C17 0.0290(12) 0.0238(11) 0.0222(11) -0.0020(9) 0.0011(9) -0.0006(9)
C18 0.0287(12) 0.0291(13) 0.0461(14) -0.0014(11) 0.0051(11) 0.0008(10)
C19 0.0365(14) 0.0317(13) 0.0439(14) -0.0018(11) 0.0080(11) -0.0079(11)
C20 0.0470(15) 0.0282(13) 0.0308(13) 0.0007(10) 0.0020(11) -0.0049(11)
C21 0.0392(15) 0.0310(14) 0.0621(18) 0.0109(13) 0.0018(13) 0.0072(12)
C22 0.0268(12) 0.0316(13) 0.0543(16) 0.0078(12) 0.0016(11) -0.0012(10)
C23 0.0621(19) 0.0296(14) 0.0643(19) 0.0081(13) 0.0070(15) -0.0056(13)
C24 0.0463(15) 0.0452(15) 0.0282(13) -0.0145(11) 0.0120(11) -0.0118(12)
C25 0.080(2) 0.075(2) 0.0301(14) -0.0087(15) 0.0087(14) -0.0141(18)
C26 0.117(3) 0.0331(17) 0.073(2) -0.0164(16) 0.025(2) -0.0082(18)
C27 0.0515(19) 0.124(3) 0.0424(17) -0.0331(19) 0.0045(14) -0.037(2)
N6 0.0387(13) 0.0450(13) 0.0612(15) -0.0043(12) 0.0175(11) 0.0054(11)
N7 0.0431(13) 0.0648(16) 0.0447(13) -0.0061(12) -0.0021(11) -0.0179(12)
N8 0.0254(11) 0.0394(12) 0.0455(12) 0.0095(10) 0.0054(9) 0.0006(9)
N9 0.0478(13) 0.0542(15) 0.0316(12) -0.0024(11) -0.0016(10) -0.0003(11)
N10 0.0266(10) 0.0364(11) 0.0269(10) 0.0092(9) 0.0053(8) 0.0046(8)
C28 0.067(2) 0.0290(15) 0.082(2) 0.0169(15) 0.0339(17) 0.0057(14)
C29 0.0467(15) 0.0254(13) 0.0491(15) 0.0059(12) 0.0256(13) 0.0076(12)
C30 0.0488(16) 0.0310(13) 0.0402(14) 0.0086(11) 0.0085(12) 0.0098(12)
C31 0.0340(13) 0.0294(13) 0.0323(12) 0.0022(10) 0.0034(10) 0.0015(10)
C32 0.0272(12) 0.0231(11) 0.0303(12) 0.0018(10) 0.0081(9) 0.0021(9)
C33 0.0296(12) 0.0275(13) 0.0491(15) 0.0072(11) 0.0054(11) -0.0012(10)
C34 0.0320(13) 0.0284(13) 0.0653(18) 0.0017(13) 0.0141(12) -0.0033(11)
C35 0.0201(10) 0.0250(11) 0.0260(11) -0.0005(9) 0.0018(9) 0.0006(9)
C36 0.0209(11) 0.0257(12) 0.0269(11) -0.0017(9) 0.0036(9) -0.0028(9)
C37 0.0188(10) 0.0258(11) 0.0252(11) 0.0034(9) 0.0014(8) 0.0000(9)
C38 0.0206(11) 0.0242(11) 0.0261(11) 0.0033(9) 0.0021(9) -0.0022(9)
C39 0.0214(11) 0.0250(11) 0.0232(11) 0.0005(9) 0.0017(9) -0.0015(9)
C40 0.0313(13) 0.0253(12) 0.0326(12) -0.0011(10) 0.0062(10) -0.0017(10)
C41 0.0307(13) 0.0316(13) 0.0308(12) -0.0018(10) 0.0051(10) -0.0055(11)
C42 0.0287(13) 0.0229(11) 0.0243(11) 0.0051(9) 0.0041(9) 0.0041(10)
C43 0.0277(12) 0.0266(12) 0.0281(12) 0.0017(10) 0.0046(10) -0.0013(10)
C44 0.0253(11) 0.0253(12) 0.0253(11) 0.0023(9) -0.0017(9) -0.0004(9)
C45 0.0375(14) 0.0298(13) 0.0499(15) -0.0041(12) 0.0112(12) -0.0031(11)
C46 0.0427(15) 0.0314(14) 0.0598(17) -0.0009(13) 0.0066(13) -0.0080(12)
C47 0.0409(14) 0.0250(13) 0.0489(15) -0.0038(11) -0.0074(12) 0.0018(11)
C48 0.0386(14) 0.0374(14) 0.0453(15) -0.0077(12) 0.0036(12) 0.0076(12)
C49 0.0357(13) 0.0270(13) 0.0361(13) -0.0016(10) 0.0074(10) -0.0011(10)
C50 0.0554(18) 0.0327(15) 0.084(2) -0.0151(15) -0.0056(16) 0.0030(13)
C51 0.0376(14) 0.0499(16) 0.0289(12) 0.0130(12) 0.0108(10) 0.0057(12)
C52 0.0575(18) 0.090(2) 0.0268(14) -0.0046(15) 0.0050(12) 0.0125(17)
C53 0.0330(14) 0.0580(18) 0.0533(17) 0.0192(14) 0.0117(12) -0.0037(13)
C54 0.064(2) 0.080(2) 0.0538(18) 0.0415(17) 0.0255(15) 0.0235(17)

loop_
_atom_type_symbol
_atom_type_description
_atom_type_scat_dispersion_real
_atom_type_scat_dispersion_imag
_atom_type_scat_source
C C 0.0033 0.0016 'International Tables Vol C Tables 4.2.6.8 and 6.1.1.4'
H H 0.0000 0.0000 'International Tables Vol C Tables 4.2.6.8 and 6.1.1.4'
N N 0.0061 0.0033 'International Tables Vol C Tables 4.2.6.8 and 6.1.1.4'

loop_
_geom_angle_atom_site_label_1
_geom_angle_atom_site_label_2
_geom_angle_atom_site_label_3
_geom_angle
C10 N5 C24 129.67(19)
C10 N5 H5 115.2
C24 N5 H5 115.2
C2 C1 H1A 109.5
C2 C1 H1C 109.5
H1A C1 H1C 109.5
C2 C1 H1B 109.5
H1A C1 H1B 109.5
H1C C1 H1B 109.5
C7 C2 C3 117.8(2)
C7 C2 C1 121.6(2)
C3 C2 C1 120.6(2)
C4 C3 C2 121.3(2)
C4 C3 H3 119.4
C2 C3 H3 119.4
C3 C4 C5 120.9(2)
C3 C4 H4 119.5
C5 C4 H4 119.5
C6 C5 C4 117.8(2)
C6 C5 C8 118.46(19)
C4 C5 C8 123.7(2)
C7 C6 C5 121.1(2)
C7 C6 H6 119.4
C5 C6 H6 119.4
C6 C7 C2 121.1(2)
C6 C7 H7 119.5
C2 C7 H7 119.5
C5 C8 C9 120.25(17)
C5 C8 C12 116.80(17)
C9 C8 C12 102.99(16)
C5 C8 H8 105.1
C9 C8 H8 105.1
C12 C8 H8 105.1
C14 C9 C13 105.30(17)
C14 C9 C10 108.17(18)
C13 C9 C10 112.87(17)
C14 C9 C8 116.79(17)
C13 C9 C8 110.18(17)
C10 C9 C8 103.75(16)
C11 C10 N5 132.1(2)
C11 C10 C9 110.95(18)
N5 C10 C9 116.86(18)
C10 C11 C17 128.86(19)
C10 C11 C12 111.33(18)
C17 C11 C12 119.60(18)
C15 C12 C16 107.85(18)
C15 C12 C11 111.34(18)
C16 C12 C11 112.12(17)
C15 C12 C8 108.09(17)
C16 C12 C8 112.99(17)
C11 C12 C8 104.42(16)
N1 C13 C9 178.2(2)
N2 C14 C9 175.3(2)
N4 C15 C12 177.3(3)
N3 C16 C12 178.6(2)
C22 C17 C18 117.4(2)
C22 C17 C11 120.6(2)
C18 C17 C11 122.0(2)
C19 C18 C17 121.1(2)
C19 C18 H18 119.4
C17 C18 H18 119.4
C20 C19 C18 121.4(2)
C20 C19 H19 119.3
C18 C19 H19 119.3
C19 C20 C21 117.5(2)
C19 C20 C23 121.2(2)
C21 C20 C23 121.2(2)
C22 C21 C20 121.5(2)
C22 C21 H21 119.2
C20 C21 H21 119.2
C21 C22 C17 121.0(2)
C21 C22 H22 119.5
C17 C22 H22 119.5
C20 C23 H23A 109.5
C20 C23 H23B 109.5
H23A C23 H23B 109.5
C20 C23 H23C 109.5
H23A C23 H23C 109.5
H23B C23 H23C 109.5
N5 C24 C27 110.7(2)
N5 C24 C26 109.6(2)
C27 C24 C26 112.2(3)
N5 C24 C25 105.3(2)
C27 C24 C25 110.2(2)
C26 C24 C25 108.7(2)
C24 C25 H25A 109.5
C24 C25 H25C 109.5
H25A C25 H25C 109.5
C24 C25 H25B 109.5
H25A C25 H25B 109.5
H25C C25 H25B 109.5
C24 C26 H26A 109.5
C24 C26 H26C 109.5
H26A C26 H26C 109.5
C24 C26 H26B 109.5
H26A C26 H26B 109.5
H26C C26 H26B 109.5
C24 C27 H27B 109.5
C24 C27 H27C 109.5
H27B C27 H27C 109.5
C24 C27 H27A 109.5
H27B C27 H27A 109.5
H27C C27 H27A 109.5
C37 N10 C51 130.68(18)
C37 N10 H10 114.7
C51 N10 H10 114.7
C29 C28 H28C 109.5
C29 C28 H28B 109.5
H28C C28 H28B 109.5
C29 C28 H28A 109.5
H28C C28 H28A 109.5
H28B C28 H28A 109.5
C34 C29 C30 117.9(2)
C34 C29 C28 120.8(3)
C30 C29 C28 121.3(3)
C31 C30 C29 120.7(2)
C31 C30 H30 119.7
C29 C30 H30 119.7
C30 C31 C32 121.2(2)
C30 C31 H31 119.4
C32 C31 H31 119.4
C31 C32 C33 118.0(2)
C31 C32 C35 117.8(2)
C33 C32 C35 124.1(2)
C34 C33 C32 120.2(2)
C34 C33 H33 119.9
C32 C33 H33 119.9
C29 C34 C33 121.9(2)
C29 C34 H34 119.0
C33 C34 H34 119.0
C32 C35 C39 116.69(17)
C32 C35 C36 120.27(18)
C39 C35 C36 103.53(16)
C32 C35 H35 104.9
C39 C35 H35 104.9
C36 C35 H35 104.9
C40 C36 C41 107.57(18)
C40 C36 C37 116.79(17)
C41 C36 C37 107.08(18)
C40 C36 C35 106.92(18)
C41 C36 C35 116.31(17)
C37 C36 C35 102.53(16)
C38 C37 N10 124.0(2)
C38 C37 C36 111.23(18)
N10 C37 C36 122.87(18)
C37 C38 C44 126.20(19)
C37 C38 C39 110.96(19)
C44 C38 C39 122.71(18)
C43 C39 C42 106.85(17)
C43 C39 C38 113.57(18)
C42 C39 C38 111.67(17)
C43 C39 C35 109.80(17)
C42 C39 C35 112.05(17)
C38 C39 C35 102.98(16)
N6 C40 C36 175.6(3)
N7 C41 C36 175.2(3)
N8 C42 C39 179.4(3)
N9 C43 C39 179.7(3)
C49 C44 C45 117.6(2)
C49 C44 C38 122.78(19)
C45 C44 C38 119.63(19)
C46 C45 C44 120.8(2)
C46 C45 H45 119.6
C44 C45 H45 119.6
C47 C46 C45 121.5(2)
C47 C46 H46 119.3
C45 C46 H46 119.3
C46 C47 C48 117.9(2)
C46 C47 C50 121.0(2)
C48 C47 C50 121.1(2)
C47 C48 C49 121.1(2)
C47 C48 H48 119.4
C49 C48 H48 119.4
C48 C49 C44 121.1(2)
C48 C49 H49 119.5
C44 C49 H49 119.5
C47 C50 H50A 109.5
C47 C50 H50B 109.5
H50A C50 H50B 109.5
C47 C50 H50C 109.5
H50A C50 H50C 109.5
H50B C50 H50C 109.5
N10 C51 C53 110.9(2)
N10 C51 C52 110.9(2)
C53 C51 C52 111.8(2)
N10 C51 C54 103.9(2)
C53 C51 C54 109.6(2)
C52 C51 C54 109.4(2)
C51 C52 H52A 109.5
C51 C52 H52C 109.5
H52A C52 H52C 109.5
C51 C52 H52B 109.5
H52A C52 H52B 109.5
H52C C52 H52B 109.5
C51 C53 H53B 109.5
C51 C53 H53C 109.5
H53B C53 H53C 109.5
C51 C53 H53A 109.5
H53B C53 H53A 109.5
H53C C53 H53A 109.5
C51 C54 H54B 109.5
C51 C54 H54C 109.5
H54B C54 H54C 109.5
C51 C54 H54A 109.5
H54B C54 H54A 109.5
H54C C54 H54A 109.5

loop_
_geom_bond_atom_site_label_1
_geom_bond_atom_site_label_2
_geom_bond_distance
N1 C13 1.141(3)
N2 C14 1.138(3)
N3 C16 1.140(3)
N4 C15 1.135(3)
N5 C10 1.368(3)
N5 C24 1.486(3)
N5 H5 0.8800
C1 C2 1.505(3)
C1 H1A 0.9800
C1 H1C 0.9800
C1 H1B 0.9800
C2 C7 1.386(4)
C2 C3 1.391(3)
C3 C4 1.377(3)
C3 H3 0.9500
C4 C5 1.394(3)
C4 H4 0.9500
C5 C6 1.390(3)
C5 C8 1.507(3)
C6 C7 1.381(3)
C6 H6 0.9500
C7 H7 0.9500
C8 C9 1.557(3)
C8 C12 1.572(3)
C8 H8 1.0000
C9 C14 1.479(3)
C9 C13 1.486(3)
C9 C10 1.550(3)
C10 C11 1.341(3)
C11 C17 1.481(3)
C11 C12 1.522(3)
C12 C15 1.478(3)
C12 C16 1.479(3)
C17 C22 1.384(3)
C17 C18 1.392(3)
C18 C19 1.382(3)
C18 H18 0.9500
C19 C20 1.377(3)
C19 H19 0.9500
C20 C21 1.385(3)
C20 C23 1.509(3)
C21 C22 1.382(3)
C21 H21 0.9500
C22 H22 0.9500
C23 H23A 0.9800
C23 H23B 0.9800
C23 H23C 0.9800
C24 C27 1.510(4)
C24 C26 1.514(4)
C24 C25 1.523(4)
C25 H25A 0.9800
C25 H25C 0.9800
C25 H25B 0.9800
C26 H26A 0.9800
C26 H26C 0.9800
C26 H26B 0.9800
C27 H27B 0.9800
C27 H27C 0.9800
C27 H27A 0.9800
N6 C40 1.138(3)
N7 C41 1.138(3)
N8 C42 1.137(3)
N9 C43 1.139(3)
N10 C37 1.365(3)
N10 C51 1.483(3)
N10 H10 0.8800
C28 C29 1.507(3)
C28 H28C 0.9800
C28 H28B 0.9800
C28 H28A 0.9800
C29 C34 1.381(4)
C29 C30 1.387(4)
C30 C31 1.385(3)
C30 H30 0.9500
C31 C32 1.390(3)
C31 H31 0.9500
C32 C33 1.391(3)
C32 C35 1.510(3)
C33 C34 1.383(3)
C33 H33 0.9500
C34 H34 0.9500
C35 C39 1.559(3)
C35 C36 1.566(3)
C35 H35 1.0000
C36 C40 1.480(3)
C36 C41 1.486(3)
C36 C37 1.545(3)
C37 C38 1.347(3)
C38 C44 1.477(3)
C38 C39 1.519(3)
C39 C43 1.479(3)
C39 C42 1.490(3)
C44 C49 1.389(3)
C44 C45 1.392(3)
C45 C46 1.384(3)
C45 H45 0.9500
C46 C47 1.382(4)
C46 H46 0.9500
C47 C48 1.382(4)
C47 C50 1.510(3)
C48 C49 1.388(3)
C48 H48 0.9500
C49 H49 0.9500
C50 H50A 0.9800
C50 H50B 0.9800
C50 H50C 0.9800
C51 C53 1.521(3)
C51 C52 1.523(4)
C51 C54 1.526(4)
C52 H52A 0.9800
C52 H52C 0.9800
C52 H52B 0.9800
C53 H53B 0.9800
C53 H53C 0.9800
C53 H53A 0.9800
C54 H54B 0.9800
C54 H54C 0.9800
C54 H54A 0.9800

loop_
_geom_hbond_atom_site_label_D
_geom_hbond_atom_site_label_H
_geom_hbond_atom_site_label_A
_geom_hbond_distance_DH
_geom_hbond_distance_HA
_geom_hbond_distance_DA
_geom_hbond_angle_DHA
N5 H5 N7 0.88 2.37 3.207(3) 159.3
N10 H10 N1 0.88 2.53 3.185(3) 131.8

loop_
_geom_torsion_atom_site_label_1
_geom_torsion_atom_site_label_2
_geom_torsion_atom_site_label_3
_geom_torsion_atom_site_label_4
_geom_torsion
C7 C2 C3 C4 0.3(3)
C1 C2 C3 C4 -179.1(2)
C2 C3 C4 C5 -0.7(3)
C3 C4 C5 C6 0.7(3)
C3 C4 C5 C8 178.1(2)
C4 C5 C6 C7 -0.4(3)
C8 C5 C6 C7 -177.9(2)
C5 C6 C7 C2 0.0(3)
C3 C2 C7 C6 0.1(3)
C1 C2 C7 C6 179.4(2)
C6 C5 C8 C9 -127.4(2)
C4 C5 C8 C9 55.3(3)
C6 C5 C8 C12 106.7(2)
C4 C5 C8 C12 -70.6(3)
C5 C8 C9 C14 -37.4(3)
C12 C8 C9 C14 94.7(2)
C5 C8 C9 C13 82.7(2)
C12 C8 C9 C13 -145.25(17)
C5 C8 C9 C10 -156.24(18)
C12 C8 C9 C10 -24.16(19)
C24 N5 C10 C11 52.1(4)
C24 N5 C10 C9 -123.6(2)
C14 C9 C10 C11 -108.3(2)
C13 C9 C10 C11 135.62(19)
C8 C9 C10 C11 16.4(2)
C14 C9 C10 N5 68.3(2)
C13 C9 C10 N5 -47.8(3)
C8 C9 C10 N5 -167.08(18)
N5 C10 C11 C17 8.8(4)
C9 C10 C11 C17 -175.3(2)
N5 C10 C11 C12 -176.5(2)
C9 C10 C11 C12 -0.6(2)
C10 C11 C12 C15 -131.7(2)
C17 C11 C12 C15 43.5(3)
C10 C11 C12 C16 107.4(2)
C17 C11 C12 C16 -77.4(2)
C10 C11 C12 C8 -15.3(2)
C17 C11 C12 C8 159.95(18)
C5 C8 C12 C15 -83.2(2)
C9 C8 C12 C15 142.74(17)
C5 C8 C12 C16 36.1(2)
C9 C8 C12 C16 -97.99(19)
C5 C8 C12 C11 158.19(17)
C9 C8 C12 C11 24.1(2)
C14 C9 C13 N1 -2(9)
C10 C9 C13 N1 116(9)
C8 C9 C13 N1 -129(9)
C13 C9 C14 N2 59(3)
C10 C9 C14 N2 -62(3)
C8 C9 C14 N2 -178(100)
C16 C12 C15 N4 -161(6)
C11 C12 C15 N4 75(6)
C8 C12 C15 N4 -39(6)
C15 C12 C16 N3 -82(10)
C11 C12 C16 N3 41(10)
C8 C12 C16 N3 159(10)
C10 C11 C17 C22 48.9(3)
C12 C11 C17 C22 -125.4(2)
C10 C11 C17 C18 -132.9(2)
C12 C11 C17 C18 52.8(3)
C22 C17 C18 C19 -1.1(3)
C11 C17 C18 C19 -179.4(2)
C17 C18 C19 C20 -0.2(4)
C18 C19 C20 C21 1.0(4)
C18 C19 C20 C23 -176.9(2)
C19 C20 C21 C22 -0.4(4)
C23 C20 C21 C22 177.5(3)
C20 C21 C22 C17 -1.0(4)
C18 C17 C22 C21 1.7(4)
C11 C17 C22 C21 180.0(2)
C10 N5 C24 C27 8.3(4)
C10 N5 C24 C26 -115.9(3)
C10 N5 C24 C25 127.3(3)
C34 C29 C30 C31 0.3(4)
C28 C29 C30 C31 -178.5(2)
C29 C30 C31 C32 0.9(4)
C30 C31 C32 C33 -1.3(3)
C30 C31 C32 C35 174.7(2)
C31 C32 C33 C34 0.4(3)
C35 C32 C33 C34 -175.3(2)
C30 C29 C34 C33 -1.2(4)
C28 C29 C34 C33 177.6(2)
C32 C33 C34 C29 0.8(4)
C31 C32 C35 C39 -102.4(2)
C33 C32 C35 C39 73.2(3)
C31 C32 C35 C36 130.9(2)
C33 C32 C35 C36 -53.4(3)
C32 C35 C36 C40 -78.5(2)
C39 C35 C36 C40 149.03(17)
C32 C35 C36 C41 41.7(3)
C39 C35 C36 C41 -90.8(2)
C32 C35 C36 C37 158.14(18)
C39 C35 C36 C37 25.65(19)
C51 N10 C37 C38 139.0(2)
C51 N10 C37 C36 -58.1(3)
C40 C36 C37 C38 -129.4(2)
C41 C36 C37 C38 110.0(2)
C35 C36 C37 C38 -12.9(2)
C40 C36 C37 N10 65.7(3)
C41 C36 C37 N10 -54.9(2)
C35 C36 C37 N10 -177.82(18)
N10 C37 C38 C44 -17.4(3)
C36 C37 C38 C44 177.90(19)
N10 C37 C38 C39 158.56(19)
C36 C37 C38 C39 -6.1(2)
C37 C38 C39 C43 141.32(19)
C44 C38 C39 C43 -42.5(3)
C37 C38 C39 C42 -97.8(2)
C44 C38 C39 C42 78.4(2)
C37 C38 C39 C35 22.6(2)
C44 C38 C39 C35 -161.21(18)
C32 C35 C39 C43 75.1(2)
C36 C35 C39 C43 -150.41(17)
C32 C35 C39 C42 -43.5(2)
C36 C35 C39 C42 91.03(19)
C32 C35 C39 C38 -163.66(18)
C36 C35 C39 C38 -29.1(2)
C41 C36 C40 N6 -105(3)
C37 C36 C40 N6 135(3)
C35 C36 C40 N6 21(3)
C40 C36 C41 N7 -101(3)
C37 C36 C41 N7 25(3)
C35 C36 C41 N7 139(3)
C43 C39 C42 N8 105(25)
C38 C39 C42 N8 -20(25)
C35 C39 C42 N8 -135(25)
C42 C39 C43 N9 -14(83)
C38 C39 C43 N9 110(83)
C35 C39 C43 N9 -136(100)
C37 C38 C44 C49 136.3(2)
C39 C38 C44 C49 -39.2(3)
C37 C38 C44 C45 -44.5(3)
C39 C38 C44 C45 140.0(2)
C49 C44 C45 C46 -2.2(4)
C38 C44 C45 C46 178.6(2)
C44 C45 C46 C47 0.9(4)
C45 C46 C47 C48 0.6(4)
C45 C46 C47 C50 -178.6(3)
C46 C47 C48 C49 -1.0(4)
C50 C47 C48 C49 178.3(2)
C47 C48 C49 C44 -0.3(4)
C45 C44 C49 C48 1.9(3)
C38 C44 C49 C48 -178.9(2)
C37 N10 C51 C53 -43.1(3)
C37 N10 C51 C52 81.7(3)
C37 N10 C51 C54 -160.8(2)
